data_1518327
loop_
_publ_author_name
'Mautner, Franz A.'
'Scherzer, Michael'
'Berger, Christian'
'Fischer, Roland C.'
'Massoud, Salah S.'

_publ_section_title
;
 Synthesis, characterization and luminescence properties of zinc(II)
 complexes of pseudohalides and nitrite derived from 4-azidopyridine
;
_journal_name_full 'Inorganica Chimica Acta'
_journal_page_first 46
_journal_page_last 51
_journal_paper_doi 10.1016/j.ica.2014.10.018
_journal_volume 425
_journal_year 2015
_chemical_formula_moiety 'C10 H8 N10 O4 Zn'
_chemical_formula_sum 'C10 H8 N10 O4 Zn'
_chemical_formula_weight 397.65
_chemical_name_common '[Zn(4-azpy)2(NO2)2]'
_chemical_name_systematic
; 
 ? 
;
_space_group_IT_number 14
_symmetry_cell_setting monoclinic
_symmetry_space_group_name_Hall '-P 2ybc'
_symmetry_space_group_name_H-M 'P 1 21/c 1'
_atom_sites_solution_hydrogens geom
_atom_sites_solution_primary direct
_atom_sites_solution_secondary difmap
_audit_creation_method SHELXL-97
_cell_angle_alpha 90.00
_cell_angle_beta 97.456(16)
_cell_angle_gamma 90.00
_cell_formula_units_Z 4
_cell_length_a 8.0600(12)
_cell_length_b 14.0316(18)
_cell_length_c 13.4153(17)
_cell_measurement_reflns_used 3000
_cell_measurement_temperature 100(2)
_cell_measurement_theta_max 26.00
_cell_measurement_theta_min 2.15
_cell_volume 1504.4(4)
_computing_cell_refinement 'Bruker SAINT'
_computing_data_collection 'Bruker SMART'
_computing_data_reduction 'Bruker SAINT'
_computing_structure_refinement 'SHELXL-97 (Sheldrick, 2008)'
_computing_structure_solution 'SHELXS-97 (Sheldrick, 2008)'
_diffrn_ambient_temperature 100(2)
_diffrn_measured_fraction_theta_full 0.999
_diffrn_measured_fraction_theta_max 0.999
_diffrn_measurement_device_type 'Bruker SMART CCD'
_diffrn_measurement_method \w-scans
_diffrn_radiation_monochromator graphite
_diffrn_radiation_source 'fine-focus sealed tube'
_diffrn_radiation_type MoK\a
_diffrn_radiation_wavelength 0.71073
_diffrn_reflns_av_R_equivalents 0.0266
_diffrn_reflns_av_sigmaI/netI 0.0219
_diffrn_reflns_limit_h_max 10
_diffrn_reflns_limit_h_min -10
_diffrn_reflns_limit_k_max 17
_diffrn_reflns_limit_k_min -17
_diffrn_reflns_limit_l_max 16
_diffrn_reflns_limit_l_min -16
_diffrn_reflns_number 11669
_diffrn_reflns_theta_full 26.38
_diffrn_reflns_theta_max 26.38
_diffrn_reflns_theta_min 2.11
_exptl_absorpt_coefficient_mu 1.677
_exptl_absorpt_correction_T_max 0.7523
_exptl_absorpt_correction_T_min 0.5914
_exptl_absorpt_correction_type multi-scan
_exptl_absorpt_process_details SADABS
_exptl_crystal_colour colorless
_exptl_crystal_density_diffrn 1.756
_exptl_crystal_density_method 'not measured'
_exptl_crystal_description irregular
_exptl_crystal_F_000 800
_exptl_crystal_size_max 0.35
_exptl_crystal_size_mid 0.28
_exptl_crystal_size_min 0.18
_refine_diff_density_max 0.887
_refine_diff_density_min -0.413
_refine_diff_density_rms 0.076
_refine_ls_extinction_method none
_refine_ls_goodness_of_fit_ref 1.052
_refine_ls_matrix_type full
_refine_ls_number_parameters 226
_refine_ls_number_reflns 3074
_refine_ls_number_restraints 0
_refine_ls_restrained_S_all 1.052
_refine_ls_R_factor_all 0.0377
_refine_ls_R_factor_gt 0.0349
_refine_ls_shift/su_max 0.000
_refine_ls_shift/su_mean 0.000
_refine_ls_structure_factor_coef Fsqd
_refine_ls_weighting_details 'calc w=1/[\s^2^(Fo^2^)+(0.0475P)^2^+1.7903P] where P=(Fo^2^+2Fc^2^)/3'
_refine_ls_weighting_scheme calc
_refine_ls_wR_factor_gt 0.0902
_refine_ls_wR_factor_ref 0.0918
_reflns_number_gt 2845
_reflns_number_total 3074
_reflns_threshold_expression >2sigma(I)
_cod_data_source_file J916BF2.CIF
_cod_data_source_block j916b
_cod_depositor_comments
;
The following automatic conversions were performed:

'_symmetry_cell_setting' value 'Monoclinic' changed to 'monoclinic'
according to the built-in table from CIF Core dictionary named
'cif_core.dic' version 2.4.1 from 2010-06-29.

Automatic conversion script
Id: cif_fix_values 2827 2014-09-09 07:05:25Z andrius 
;
_cod_original_sg_symbol_H-M 'P 21/c'
_cod_database_code 1518327

loop_
_symmetry_equiv_pos_as_xyz
'x, y, z'
'-x, y+1/2, -z+1/2'
'-x, -y, -z'
'x, -y-1/2, z-1/2'

loop_
_atom_site_label
_atom_site_type_symbol
_atom_site_fract_x
_atom_site_fract_y
_atom_site_fract_z
_atom_site_U_iso_or_equiv
_atom_site_adp_type
_atom_site_occupancy
_atom_site_symmetry_multiplicity
_atom_site_calc_flag
_atom_site_refinement_flags
Zn1 Zn 0.16261(3) 0.051317(19) 0.77343(2) 0.02184(11) Uani 1 1 d .
O1 O 0.3407(2) -0.01506(16) 0.69149(16) 0.0387(5) Uani 1 1 d .
O2 O 0.3412(3) -0.06479(13) 0.83617(15) 0.0342(4) Uani 1 1 d .
N9 N 0.3977(3) -0.07027(17) 0.75471(18) 0.0341(5) Uani 1 1 d .
O3 O -0.0244(2) 0.01569(15) 0.86044(15) 0.0375(5) Uani 1 1 d .
O4 O -0.0373(3) -0.06973(16) 0.73392(16) 0.0465(5) Uani 1 1 d .
N10 N -0.0928(3) -0.04570(15) 0.80755(15) 0.0270(5) Uani 1 1 d .
N1 N 0.0596(2) 0.13382(14) 0.65502(15) 0.0220(4) Uani 1 1 d .
C1 C -0.0376(3) 0.20932(17) 0.66840(18) 0.0243(5) Uani 1 1 d .
H1 H -0.0507 0.2274 0.7352 0.029 Uiso 1 1 calc R
C2 C -0.1194(3) 0.26201(17) 0.58975(19) 0.0246(5) Uani 1 1 d .
H2 H -0.1868 0.3152 0.6022 0.030 Uiso 1 1 calc R
C3 C -0.1006(3) 0.23528(17) 0.49227(18) 0.0227(5) Uani 1 1 d .
C4 C -0.0013(3) 0.15685(17) 0.47718(18) 0.0245(5) Uani 1 1 d .
H4 H 0.0130 0.1368 0.4112 0.029 Uiso 1 1 calc R
C5 C 0.0759(3) 0.10884(17) 0.55999(19) 0.0231(5) Uani 1 1 d .
H5 H 0.1440 0.0555 0.5495 0.028 Uiso 1 1 calc R
N2 N -0.1754(3) 0.28255(15) 0.40492(16) 0.0282(5) Uani 1 1 d .
N3 N -0.2663(3) 0.35284(16) 0.42038(16) 0.0279(5) Uani 1 1 d .
N4 N -0.3520(3) 0.41544(18) 0.42223(19) 0.0350(5) Uani 1 1 d .
N5 N 0.2628(2) 0.15133(14) 0.87691(15) 0.0217(4) Uani 1 1 d .
C6 C 0.3434(3) 0.23082(17) 0.85413(18) 0.0241(5) Uani 1 1 d .
H6 H 0.3455 0.2457 0.7852 0.029 Uiso 1 1 calc R
C7 C 0.4230(3) 0.29173(17) 0.92549(18) 0.0230(5) Uani 1 1 d .
H7 H 0.4782 0.3473 0.9063 0.028 Uiso 1 1 calc R
C8 C 0.4203(3) 0.26954(17) 1.02694(18) 0.0218(5) Uani 1 1 d .
C9 C 0.3379(3) 0.18747(17) 1.05109(18) 0.0226(5) Uani 1 1 d .
H9 H 0.3349 0.1703 1.1193 0.027 Uiso 1 1 calc R
C10 C 0.2607(3) 0.13148(16) 0.97453(18) 0.0220(5) Uani 1 1 d .
H10 H 0.2030 0.0760 0.9917 0.026 Uiso 1 1 calc R
N6 N 0.4949(3) 0.32483(15) 1.10858(16) 0.0258(4) Uani 1 1 d .
N7 N 0.5782(3) 0.39570(15) 1.08577(15) 0.0252(4) Uani 1 1 d .
N8 N 0.6581(3) 0.45982(15) 1.07656(18) 0.0307(5) Uani 1 1 d .

loop_
_atom_site_aniso_label
_atom_site_aniso_U_11
_atom_site_aniso_U_22
_atom_site_aniso_U_33
_atom_site_aniso_U_23
_atom_site_aniso_U_13
_atom_site_aniso_U_12
Zn1 0.02210(17) 0.01928(17) 0.02464(17) -0.00045(10) 0.00495(11) 0.00028(10)
O1 0.0333(11) 0.0416(12) 0.0429(12) -0.0018(10) 0.0116(9) 0.0048(9)
O2 0.0357(11) 0.0312(10) 0.0360(11) 0.0026(8) 0.0059(8) -0.0016(8)
N9 0.0447(14) 0.0295(12) 0.0322(12) -0.0067(10) 0.0208(11) -0.0143(10)
O3 0.0359(11) 0.0408(11) 0.0376(11) -0.0049(9) 0.0111(8) -0.0029(9)
O4 0.0642(15) 0.0401(12) 0.0354(12) -0.0044(9) 0.0071(10) -0.0060(11)
N10 0.0303(11) 0.0295(11) 0.0190(10) -0.0117(8) -0.0060(8) 0.0191(9)
N1 0.0202(9) 0.0197(10) 0.0260(10) -0.0024(8) 0.0030(8) -0.0030(8)
C1 0.0253(12) 0.0223(12) 0.0261(12) -0.0043(9) 0.0057(9) -0.0018(9)
C2 0.0225(12) 0.0208(12) 0.0312(13) -0.0015(10) 0.0055(10) -0.0016(9)
C3 0.0193(11) 0.0231(12) 0.0259(12) 0.0020(9) 0.0033(9) -0.0059(9)
C4 0.0249(12) 0.0250(12) 0.0243(12) -0.0038(9) 0.0065(9) -0.0056(9)
C5 0.0207(11) 0.0191(11) 0.0301(12) -0.0039(9) 0.0055(9) -0.0033(9)
N2 0.0287(11) 0.0283(11) 0.0283(11) 0.0036(9) 0.0060(9) 0.0010(9)
N3 0.0222(11) 0.0307(12) 0.0307(11) 0.0081(9) 0.0026(8) -0.0047(9)
N4 0.0268(12) 0.0321(12) 0.0462(14) 0.0102(11) 0.0049(10) -0.0013(10)
N5 0.0228(10) 0.0192(9) 0.0237(10) 0.0011(8) 0.0048(8) 0.0027(8)
C6 0.0277(12) 0.0231(12) 0.0225(11) 0.0037(9) 0.0069(9) 0.0023(9)
C7 0.0229(12) 0.0181(11) 0.0290(12) 0.0031(9) 0.0073(9) 0.0008(9)
C8 0.0184(11) 0.0214(11) 0.0258(12) -0.0008(9) 0.0038(9) 0.0050(9)
C9 0.0225(12) 0.0236(12) 0.0222(11) 0.0036(9) 0.0047(9) 0.0044(9)
C10 0.0218(11) 0.0187(11) 0.0261(12) 0.0029(9) 0.0055(9) 0.0029(9)
N6 0.0276(11) 0.0232(10) 0.0276(11) -0.0004(8) 0.0071(8) -0.0009(8)
N7 0.0240(10) 0.0256(11) 0.0263(11) -0.0032(8) 0.0044(8) 0.0057(9)
N8 0.0291(12) 0.0256(11) 0.0378(13) -0.0030(9) 0.0057(10) -0.0023(9)

loop_
_atom_type_symbol
_atom_type_description
_atom_type_scat_dispersion_real
_atom_type_scat_dispersion_imag
_atom_type_scat_source
C C 0.0033 0.0016 'International Tables Vol C Tables 4.2.6.8 and 6.1.1.4'
H H 0.0000 0.0000 'International Tables Vol C Tables 4.2.6.8 and 6.1.1.4'
N N 0.0061 0.0033 'International Tables Vol C Tables 4.2.6.8 and 6.1.1.4'
O O 0.0106 0.0060 'International Tables Vol C Tables 4.2.6.8 and 6.1.1.4'
Zn Zn 0.2839 1.4301 'International Tables Vol C Tables 4.2.6.8 and 6.1.1.4'

loop_
_geom_angle_atom_site_label_1
_geom_angle_atom_site_label_2
_geom_angle_atom_site_label_3
_geom_angle
N1 Zn1 N5 102.76(8)
N1 Zn1 O3 108.63(8)
N5 Zn1 O3 92.00(8)
N1 Zn1 O1 94.55(8)
N5 Zn1 O1 114.39(8)
O3 Zn1 O1 140.21(9)
N1 Zn1 O2 150.24(8)
N5 Zn1 O2 93.71(8)
O3 Zn1 O2 95.19(8)
O1 Zn1 O2 55.87(8)
N1 Zn1 O4 92.08(8)
N5 Zn1 O4 147.04(8)
O3 Zn1 O4 55.19(8)
O1 Zn1 O4 93.19(8)
O2 Zn1 O4 87.03(8)
N9 O1 Zn1 98.05(16)
N9 O2 Zn1 90.32(17)
O1 N9 O2 115.7(2)
N10 O3 Zn1 98.69(16)
N10 O4 Zn1 85.90(16)
O4 N10 O3 120.1(3)
C1 N1 C5 117.6(2)
C1 N1 Zn1 121.73(16)
C5 N1 Zn1 120.48(16)
N1 C1 C2 123.2(2)
N1 C1 H1 118.4
C2 C1 H1 118.4
C1 C2 C3 118.4(2)
C1 C2 H2 120.8
C3 C2 H2 120.8
C2 C3 C4 119.1(2)
C2 C3 N2 124.6(2)
C4 C3 N2 116.3(2)
C5 C4 C3 118.6(2)
C5 C4 H4 120.7
C3 C4 H4 120.7
N1 C5 C4 123.2(2)
N1 C5 H5 118.4
C4 C5 H5 118.4
N3 N2 C3 115.2(2)
N4 N3 N2 171.8(3)
C10 N5 C6 117.5(2)
C10 N5 Zn1 117.52(16)
C6 N5 Zn1 124.70(16)
N5 C6 C7 123.5(2)
N5 C6 H6 118.3
C7 C6 H6 118.3
C6 C7 C8 118.2(2)
C6 C7 H7 120.9
C8 C7 H7 120.9
C9 C8 C7 118.7(2)
C9 C8 N6 116.3(2)
C7 C8 N6 125.0(2)
C10 C9 C8 118.9(2)
C10 C9 H9 120.6
C8 C9 H9 120.6
N5 C10 C9 123.2(2)
N5 C10 H10 118.4
C9 C10 H10 118.4
N7 N6 C8 115.6(2)
N8 N7 N6 172.3(3)

loop_
_geom_bond_atom_site_label_1
_geom_bond_atom_site_label_2
_geom_bond_distance
Zn1 N1 2.052(2)
Zn1 N5 2.063(2)
Zn1 O3 2.083(2)
Zn1 O1 2.132(2)
Zn1 O2 2.263(2)
Zn1 O4 2.354(2)
O1 N9 1.196(3)
O2 N9 1.240(3)
O3 N10 1.203(3)
O4 N10 1.185(3)
N1 C1 1.343(3)
N1 C5 1.345(3)
C1 C2 1.383(3)
C1 H1 0.9500
C2 C3 1.387(3)
C2 H2 0.9500
C3 C4 1.391(3)
C3 N2 1.412(3)
C4 C5 1.377(3)
C4 H4 0.9500
C5 H5 0.9500
N2 N3 1.262(3)
N3 N4 1.120(3)
N5 C10 1.341(3)
N5 C6 1.345(3)
C6 C7 1.378(3)
C6 H6 0.9500
C7 C8 1.399(3)
C7 H7 0.9500
C8 C9 1.389(3)
C8 N6 1.411(3)
C9 C10 1.376(3)
C9 H9 0.9500
C10 H10 0.9500
N6 N7 1.259(3)
N7 N8 1.123(3)

loop_
_geom_torsion_atom_site_label_1
_geom_torsion_atom_site_label_2
_geom_torsion_atom_site_label_3
_geom_torsion_atom_site_label_4
_geom_torsion
N1 Zn1 O1 N9 -174.99(17)
N5 Zn1 O1 N9 78.79(18)
O3 Zn1 O1 N9 -48.4(2)
O2 Zn1 O1 N9 1.59(15)
O4 Zn1 O1 N9 -82.65(17)
N1 Zn1 O2 N9 5.4(2)
N5 Zn1 O2 N9 -118.64(15)
O3 Zn1 O2 N9 149.02(15)
O1 Zn1 O2 N9 -1.51(14)
O4 Zn1 O2 N9 94.37(15)
Zn1 O1 N9 O2 -2.7(2)
Zn1 O2 N9 O1 2.5(2)
N1 Zn1 O3 N10 77.09(16)
N5 Zn1 O3 N10 -178.73(15)
O1 Zn1 O3 N10 -45.3(2)
O2 Zn1 O3 N10 -84.82(16)
O4 Zn1 O3 N10 -2.08(14)
N1 Zn1 O4 N10 -109.26(16)
N5 Zn1 O4 N10 8.3(2)
O3 Zn1 O4 N10 2.10(14)
O1 Zn1 O4 N10 156.07(16)
O2 Zn1 O4 N10 100.52(16)
Zn1 O4 N10 O3 -3.4(2)
Zn1 O3 N10 O4 3.9(3)
N5 Zn1 N1 C1 -47.69(19)
O3 Zn1 N1 C1 48.86(19)
O1 Zn1 N1 C1 -163.97(18)
O2 Zn1 N1 C1 -169.69(16)
O4 Zn1 N1 C1 102.66(18)
N5 Zn1 N1 C5 138.02(17)
O3 Zn1 N1 C5 -125.43(17)
O1 Zn1 N1 C5 21.75(18)
O2 Zn1 N1 C5 16.0(3)
O4 Zn1 N1 C5 -71.63(18)
C5 N1 C1 C2 -0.4(3)
Zn1 N1 C1 C2 -174.86(18)
N1 C1 C2 C3 0.2(4)
C1 C2 C3 C4 0.2(3)
C1 C2 C3 N2 -179.6(2)
C2 C3 C4 C5 -0.4(3)
N2 C3 C4 C5 179.3(2)
C1 N1 C5 C4 0.2(3)
Zn1 N1 C5 C4 174.67(17)
C3 C4 C5 N1 0.3(4)
C2 C3 N2 N3 -0.9(3)
C4 C3 N2 N3 179.3(2)
C3 N2 N3 N4 -172.9(17)
N1 Zn1 N5 C10 145.84(17)
O3 Zn1 N5 C10 36.23(17)
O1 Zn1 N5 C10 -113.10(17)
O2 Zn1 N5 C10 -59.11(17)
O4 Zn1 N5 C10 31.2(2)
N1 Zn1 N5 C6 -40.4(2)
O3 Zn1 N5 C6 -150.03(19)
O1 Zn1 N5 C6 60.7(2)
O2 Zn1 N5 C6 114.64(19)
O4 Zn1 N5 C6 -155.09(18)
C10 N5 C6 C7 0.2(3)
Zn1 N5 C6 C7 -173.57(17)
N5 C6 C7 C8 0.2(4)
C6 C7 C8 C9 0.0(3)
C6 C7 C8 N6 -179.6(2)
C7 C8 C9 C10 -0.6(3)
N6 C8 C9 C10 179.1(2)
C6 N5 C10 C9 -0.8(3)
Zn1 N5 C10 C9 173.37(17)
C8 C9 C10 N5 1.1(3)
C9 C8 N6 N7 175.7(2)
C7 C8 N6 N7 -4.7(3)
C8 N6 N7 N8 -171.1(17)
